data_2106682
loop_
_publ_author_name
'Geller, S.'
'Jeffries, J.B.'
'Curlander, P.J.'

_publ_section_title
;
 The crystal structure of a new high-temperature modification of Y Ga O3
;
_journal_name_full 'Acta Crystallographica B (24,1968-38,1982)'
_journal_page_first 2770
_journal_page_last 2774
_journal_volume 31
_journal_year 1975
_chemical_formula_sum 'Ga O3 Y'
_chemical_name_systematic 'Y (Ga O3)'
_space_group_IT_number 185
_symmetry_space_group_name_Hall 'P 6c -2'
_symmetry_space_group_name_H-M 'P 63 c m'
_cell_angle_alpha 90
_cell_angle_beta 90
_cell_angle_gamma 120
_cell_formula_units_Z 6
_cell_length_a 6.065
_cell_length_b 6.065
_cell_length_c 11.615
_cell_volume 370.008
_citation_journal_id_ASTM ACBCAR
_cod_data_source_file Geller_ACBCAR_1975_101.cif
_cod_data_source_block Ga1O3Y1
_cod_original_cell_volume 370.0083
_cod_original_formula_sum 'Ga1 O3 Y1'
_cod_database_code 2106682

loop_
_symmetry_equiv_pos_as_xyz
x,y,z
x-y,x,z+1/2
-y,x-y,z
-x,-y,z+1/2
-x+y,-x,z
y,-x+y,z+1/2
y,x,z
-x+y,y,z+1/2
-x,-x+y,z
-y,-x,z+1/2
x-y,-y,z
x,x-y,z+1/2

loop_
_atom_site_label
_atom_site_type_symbol
_atom_site_fract_x
_atom_site_fract_y
_atom_site_fract_z
_atom_site_occupancy
_atom_site_U_iso_or_equiv
Y2 Y+3 0.3333 0.6667 0.2347 1 0.0
Ga1 Ga+3 0.3376 0 0 1 0.0
O1 O-2 0.3104 0 0.1578 1 0.0
O3 O-2 0 0 0.4387 1 0.0
O4 O-2 0.3333 0.6667 0.0161 1 0.0
O2 O-2 0.6394 0 0.3419 1 0.0
Y1 Y+3 0 0 0.2716 1 0.0
